data_7043728
loop_
_publ_author_name
'Jang, Hyo Jin'
'Hopkins, Samantha L.'
'Siegler, Maxime A.'
'Bonnet, Sylvestre'

_publ_section_title
;
 Frontier orbitals of photosubstitutionally active ruthenium complexes: an
 experimental study of the spectator ligands&#x2019; electronic properties
 influence on photoreactivity
;
_journal_name_full 'Dalton Trans.'
_journal_paper_doi 10.1039/C7DT01540B
_journal_year 2017
_chemical_formula_moiety 'C30 H31 N5 O Ru S, 2(F6 P), C3 H6 O'
_chemical_formula_sum 'C33 H37 F12 N5 O2 P2 Ru S'
_chemical_formula_weight 958.74
_space_group_crystal_system monoclinic
_space_group_IT_number 14
_space_group_name_Hall '-P 2ybc'
_space_group_name_H-M_alt 'P 1 21/c 1'
_symmetry_space_group_name_Hall '-P 2ybc'
_symmetry_space_group_name_H-M 'P 1 21/c 1'
_atom_sites_solution_hydrogens geom
_atom_sites_solution_primary direct
_atom_sites_solution_secondary difmap
_audit_creation_method SHELXL-2014/7
_audit_update_record
;
2017-04-19 deposited with the CCDC.
2017-07-12 downloaded from the CCDC.
;
_cell_angle_alpha 90
_cell_angle_beta 90.8063(11)
_cell_angle_gamma 90
_cell_formula_units_Z 4
_cell_length_a 9.04902(11)
_cell_length_b 11.28288(14)
_cell_length_c 36.8264(5)
_cell_measurement_reflns_used 12425
_cell_measurement_temperature 110(2)
_cell_measurement_theta_max 71.96
_cell_measurement_theta_min 2.36
_cell_volume 3759.57(8)
_computing_cell_refinement
;
CrysAlisPro, Agilent Technologies,
Version 1.171.36.32 (release 02-08-2013 CrysAlis171 .NET)
(compiled Aug  2 2013,16:46:58)
;
_computing_data_collection
;
CrysAlisPro, Agilent Technologies,
Version 1.171.36.32 (release 02-08-2013 CrysAlis171 .NET)
(compiled Aug  2 2013,16:46:58)
;
_computing_data_reduction
;
CrysAlisPro, Agilent Technologies,
Version 1.171.36.32 (release 02-08-2013 CrysAlis171 .NET)
(compiled Aug  2 2013,16:46:58)
;
_computing_molecular_graphics 'SHELXTL v6.10 (Sheldrick, 2008)'
_computing_publication_material 'SHELXTL v6.10 (Sheldrick, 2008)'
_computing_structure_refinement 'SHELXL-2014/7 (Sheldrick, 2015)'
_computing_structure_solution 'SHELXS-2014/7 (Sheldrick, 2015)'
_diffrn_ambient_temperature 110(2)
_diffrn_measured_fraction_theta_full 1.000
_diffrn_measured_fraction_theta_max 1.000
_diffrn_measurement_device_type 'SuperNova, Dual, Cu at zero, Atlas'
_diffrn_measurement_method '\w scans'
_diffrn_radiation_monochromator mirror
_diffrn_radiation_source 'SuperNova (Cu) X-ray Source'
_diffrn_radiation_type CuK\a
_diffrn_radiation_wavelength 1.54178
_diffrn_reflns_av_R_equivalents 0.0296
_diffrn_reflns_av_unetI/netI 0.0289
_diffrn_reflns_Laue_measured_fraction_full 1.000
_diffrn_reflns_Laue_measured_fraction_max 1.000
_diffrn_reflns_limit_h_max 11
_diffrn_reflns_limit_h_min -10
_diffrn_reflns_limit_k_max 9
_diffrn_reflns_limit_k_min -13
_diffrn_reflns_limit_l_max 45
_diffrn_reflns_limit_l_min -34
_diffrn_reflns_number 25028
_diffrn_reflns_point_group_measured_fraction_full 1.000
_diffrn_reflns_point_group_measured_fraction_max 1.000
_diffrn_reflns_theta_full 67.679
_diffrn_reflns_theta_max 71.867
_diffrn_reflns_theta_min 2.400
_exptl_absorpt_coefficient_mu 5.604
_exptl_absorpt_correction_T_max 0.814
_exptl_absorpt_correction_T_min 0.558
_exptl_absorpt_correction_type analytical
_exptl_absorpt_process_details
;
CrysAlisPro, Agilent Technologies,
Version 1.171.36.32 (release 02-08-2013 CrysAlis171 .NET)
(compiled Aug  2 2013,16:46:58)
Analytical numeric absorption correction using a multifaceted crystal
            model based on expressions derived by R.C. Clark & J.S. Reid.
(Clark, R. C. & Reid, J. S. (1995). Acta Cryst. A51, 887-897)
;
_exptl_crystal_colour red
_exptl_crystal_density_diffrn 1.694
_exptl_crystal_description 'small rod'
_exptl_crystal_F_000 1936
_exptl_crystal_size_max 0.16
_exptl_crystal_size_mid 0.08
_exptl_crystal_size_min 0.05
_refine_diff_density_max 0.608
_refine_diff_density_min -0.561
_refine_diff_density_rms 0.068
_refine_ls_extinction_method none
_refine_ls_goodness_of_fit_ref 1.031
_refine_ls_hydrogen_treatment constr
_refine_ls_matrix_type full
_refine_ls_number_parameters 737
_refine_ls_number_reflns 7371
_refine_ls_number_restraints 980
_refine_ls_restrained_S_all 1.031
_refine_ls_R_factor_all 0.0390
_refine_ls_R_factor_gt 0.0331
_refine_ls_shift/su_max 0.001
_refine_ls_shift/su_mean 0.000
_refine_ls_structure_factor_coef Fsqd
_refine_ls_weighting_details 'w=1/[\s^2^(Fo^2^)+(0.0381P)^2^+4.2741P] where P=(Fo^2^+2Fc^2^)/3'
_refine_ls_weighting_scheme calc
_refine_ls_wR_factor_gt 0.0808
_refine_ls_wR_factor_ref 0.0844
_reflns_Friedel_coverage 0.000
_reflns_number_gt 6510
_reflns_number_total 7371
_reflns_threshold_expression 'I > 2\s(I)'
_cod_data_source_file c7dt01540b2.cif
_cod_data_source_block 7_PF6
_cod_database_code 7043728
_shelx_shelxl_version_number 2014/7
_shelx_space_group_comment
;
The symmetry employed for this shelxl refinement is uniquely defined
by the following loop, which should always be used as a source of
symmetry information in preference to the above space-group names.
They are only intended as comments.
;

loop_
_space_group_symop_operation_xyz
'x, y, z'
'-x, y+1/2, -z+1/2'
'-x, -y, -z'
'x, -y-1/2, z-1/2'

loop_
_atom_site_label
_atom_site_type_symbol
_atom_site_fract_x
_atom_site_fract_y
_atom_site_fract_z
_atom_site_U_iso_or_equiv
_atom_site_adp_type
_atom_site_occupancy
_atom_site_site_symmetry_order
_atom_site_calc_flag
_atom_site_refinement_flags_posn
_atom_site_refinement_flags_adp
_atom_site_refinement_flags_occupancy
_atom_site_disorder_assembly
_atom_site_disorder_group
Ru1 Ru -0.02123(2) 0.11123(2) 0.13623(2) 0.02344(7) Uani 1 1 d . . . . .
S1 S -0.13575(7) 0.14924(6) 0.19271(2) 0.03037(15) Uani 1 1 d . . . . .
C1 C -0.3182(3) -0.0029(3) 0.11339(7) 0.0284(6) Uani 1 1 d . . . . .
H1 H -0.3509 0.0748 0.1074 0.034 Uiso 1 1 calc R U . . .
C2 C -0.4145(3) -0.0969(3) 0.10806(7) 0.0316(6) Uani 1 1 d . . . . .
H2 H -0.5117 -0.0834 0.0989 0.038 Uiso 1 1 calc R U . . .
C3 C -0.3675(3) -0.2104(3) 0.11626(8) 0.0328(6) Uani 1 1 d . . . . .
H3 H -0.4316 -0.2761 0.1127 0.039 Uiso 1 1 calc R U . . .
C4 C -0.2250(3) -0.2268(3) 0.12978(7) 0.0298(6) Uani 1 1 d . . . . .
H4 H -0.1902 -0.3043 0.1352 0.036 Uiso 1 1 calc R U . . .
C5 C -0.1338(3) -0.1298(2) 0.13530(7) 0.0259(5) Uani 1 1 d . . . . .
C6 C 0.0165(3) -0.1370(2) 0.15154(7) 0.0263(5) Uani 1 1 d . . . . .
C7 C 0.0895(3) -0.2373(3) 0.16387(8) 0.0316(6) Uani 1 1 d . . . . .
H7 H 0.0435 -0.3128 0.1624 0.038 Uiso 1 1 calc R U . . .
C8 C 0.2311(3) -0.2257(3) 0.17836(8) 0.0361(6) Uani 1 1 d . . . . .
H8 H 0.2821 -0.2939 0.1870 0.043 Uiso 1 1 calc R U . . .
C9 C 0.2990(3) -0.1160(3) 0.18037(8) 0.0322(6) Uani 1 1 d . . . . .
H9 H 0.3959 -0.1082 0.1903 0.039 Uiso 1 1 calc R U . . .
C10 C 0.2225(3) -0.0174(2) 0.16752(7) 0.0270(5) Uani 1 1 d . . . . .
C11 C 0.2759(3) 0.1063(3) 0.16664(7) 0.0282(6) Uani 1 1 d . . . . .
C12 C 0.4130(3) 0.1406(3) 0.17955(8) 0.0329(6) Uani 1 1 d . . . . .
H12 H 0.4804 0.0835 0.1890 0.039 Uiso 1 1 calc R U . . .
C13 C 0.4513(3) 0.2591(3) 0.17863(9) 0.0388(7) Uani 1 1 d . . . . .
H13 H 0.5444 0.2844 0.1881 0.047 Uiso 1 1 calc R U . . .
C14 C 0.3536(3) 0.3404(3) 0.16395(9) 0.0401(7) Uani 1 1 d . . . . .
H14 H 0.3789 0.4220 0.1629 0.048 Uiso 1 1 calc R U . . .
C15 C 0.2183(3) 0.3014(3) 0.15070(8) 0.0345(6) Uani 1 1 d . . . . .
H15 H 0.1521 0.3573 0.1401 0.041 Uiso 1 1 calc R U . . .
C16 C -0.2060(3) 0.3419(2) 0.12532(8) 0.0287(6) Uani 1 1 d . . . . .
H16 H -0.2334 0.3332 0.1500 0.034 Uiso 1 1 calc R U . . .
C17 C -0.2581(3) 0.4385(3) 0.10638(8) 0.0313(6) Uani 1 1 d . . . . .
H17 H -0.3206 0.4941 0.1179 0.038 Uiso 1 1 calc R U . . .
C18 C -0.2192(3) 0.4547(2) 0.07037(8) 0.0309(6) Uani 1 1 d . . . . .
C19 C -0.1303(3) 0.3691(2) 0.05490(8) 0.0289(6) Uani 1 1 d . . . . .
H19 H -0.1026 0.3764 0.0302 0.035 Uiso 1 1 calc R U . . .
C20 C -0.0814(3) 0.2730(2) 0.07502(7) 0.0256(5) Uani 1 1 d . . . . .
C21 C 0.0144(3) 0.1803(2) 0.06008(7) 0.0262(5) Uani 1 1 d . . . . .
C22 C 0.0595(3) 0.1789(3) 0.02418(8) 0.0307(6) Uani 1 1 d . . . . .
H22 H 0.0285 0.2403 0.0081 0.037 Uiso 1 1 calc R U . . .
C23 C 0.1491(3) 0.0886(3) 0.01152(8) 0.0342(6) Uani 1 1 d . . . . .
C24 C 0.1887(3) -0.0002(3) 0.03610(8) 0.0362(6) Uani 1 1 d . . . . .
H24 H 0.2489 -0.0643 0.0285 0.043 Uiso 1 1 calc R U . . .
C25 C 0.1408(3) 0.0048(3) 0.07146(8) 0.0323(6) Uani 1 1 d . . . . .
H25 H 0.1688 -0.0568 0.0877 0.039 Uiso 1 1 calc R U . . .
C26 C -0.2672(4) 0.5609(3) 0.04869(9) 0.0417(7) Uani 1 1 d . . . . .
H26A H -0.2034 0.6284 0.0548 0.063 Uiso 1 1 calc R U . . .
H26B H -0.3698 0.5803 0.0544 0.063 Uiso 1 1 calc R U . . .
H26C H -0.2596 0.5432 0.0227 0.063 Uiso 1 1 calc R U . . .
C27 C 0.2002(4) 0.0860(3) -0.02703(8) 0.0421(7) Uani 1 1 d . . . . .
H27A H 0.1392 0.1400 -0.0418 0.063 Uiso 1 1 calc R U . . .
H27B H 0.1910 0.0053 -0.0366 0.063 Uiso 1 1 calc R U . . .
H27C H 0.3038 0.1112 -0.0279 0.063 Uiso 1 1 calc R U . . .
C28 C -0.0356(4) 0.2623(3) 0.21785(9) 0.0426(7) Uani 1 1 d . . . . .
H28A H -0.0870 0.2793 0.2405 0.064 Uiso 1 1 calc R U . . .
H28B H -0.0302 0.3346 0.2032 0.064 Uiso 1 1 calc R U . . .
H28C H 0.0646 0.2341 0.2234 0.064 Uiso 1 1 calc R U . . .
C29 C -0.1213(3) 0.0274(3) 0.22565(8) 0.0386(7) Uani 1 1 d . . . . .
H29A H -0.0657 -0.0390 0.2148 0.046 Uiso 1 1 calc R U . . .
H29B H -0.0656 0.0549 0.2474 0.046 Uiso 1 1 calc R U . . .
C30 C -0.2719(4) -0.0158(3) 0.23681(9) 0.0443(8) Uani 1 1 d . . . . .
H30A H -0.2608 -0.0770 0.2559 0.053 Uiso 1 1 calc R U . . .
H30B H -0.3292 0.0510 0.2469 0.053 Uiso 1 1 calc R U . . .
N1 N -0.1800(2) -0.0175(2) 0.12669(6) 0.0250(4) Uani 1 1 d . . . . .
N2 N 0.0834(2) -0.0301(2) 0.15405(6) 0.0242(4) Uani 1 1 d . . . . .
N3 N 0.1775(2) 0.1869(2) 0.15232(6) 0.0288(5) Uani 1 1 d . . . . .
N4 N -0.1177(2) 0.25884(19) 0.11061(6) 0.0257(5) Uani 1 1 d . . . . .
N5 N 0.0554(2) 0.09401(19) 0.08380(6) 0.0261(5) Uani 1 1 d . . . . .
O1 O -0.3495(3) -0.0647(2) 0.20611(7) 0.0505(6) Uani 1 1 d . . . . .
H1A H -0.3420 -0.1389 0.2065 0.076 Uiso 1 1 calc R U . . .
P1 P 0.2931(16) 0.0727(13) 0.2857(4) 0.0337(6) Uani 0.34(3) 1 d D U P A 1
F1 F 0.199(3) 0.059(2) 0.2491(6) 0.048(4) Uani 0.34(3) 1 d D U P A 1
F2 F 0.246(3) 0.2092(13) 0.2880(6) 0.063(4) Uani 0.34(3) 1 d D U P A 1
F3 F 0.385(3) 0.082(2) 0.3228(5) 0.050(4) Uani 0.34(3) 1 d D U P A 1
F4 F 0.333(2) -0.0642(12) 0.2842(4) 0.064(3) Uani 0.34(3) 1 d D U P A 1
F5 F 0.1478(18) 0.0408(16) 0.3083(6) 0.051(3) Uani 0.34(3) 1 d D U P A 1
F6 F 0.4336(17) 0.105(2) 0.2639(5) 0.063(3) Uani 0.34(3) 1 d D U P A 1
P1' P 0.3079(9) 0.0825(6) 0.2846(2) 0.0337(6) Uani 0.66(3) 1 d D U P A 2
F1' F 0.2164(16) 0.0633(13) 0.2479(3) 0.054(2) Uani 0.66(3) 1 d D U P A 2
F2' F 0.2225(9) 0.2055(7) 0.2906(3) 0.0394(15) Uani 0.66(3) 1 d D U P A 2
F3' F 0.4000(16) 0.1045(12) 0.3211(3) 0.053(2) Uani 0.66(3) 1 d D U P A 2
F4' F 0.3901(16) -0.0386(8) 0.2779(3) 0.074(2) Uani 0.66(3) 1 d D U P A 2
F5' F 0.1804(14) 0.0186(10) 0.3072(3) 0.063(2) Uani 0.66(3) 1 d D U P A 2
F6' F 0.4324(8) 0.1511(10) 0.2631(2) 0.0529(16) Uani 0.66(3) 1 d D U P A 2
P2 P 0.2167(10) 0.6062(7) 0.0735(2) 0.0388(13) Uani 0.322(3) 1 d D U P B 1
F7 F 0.2740(11) 0.5759(11) 0.1135(3) 0.067(3) Uani 0.322(3) 1 d D U P B 1
F8 F 0.1612(9) 0.4746(7) 0.0692(3) 0.069(2) Uani 0.322(3) 1 d D U P B 1
F9 F 0.1676(12) 0.6383(10) 0.0340(2) 0.073(2) Uani 0.322(3) 1 d D U P B 1
F10 F 0.2814(18) 0.7375(11) 0.0779(3) 0.065(3) Uani 0.322(3) 1 d D U P B 1
F11 F 0.3691(14) 0.5604(11) 0.0576(4) 0.066(3) Uani 0.322(3) 1 d D U P B 1
F12 F 0.0598(10) 0.6429(9) 0.0887(3) 0.052(2) Uani 0.322(3) 1 d D U P B 1
P2' P 0.2086(7) 0.6384(5) 0.07045(17) 0.0468(10) Uani 0.499(3) 1 d D U P C 2
F7' F 0.2069(9) 0.5633(6) 0.10727(19) 0.0720(18) Uani 0.499(3) 1 d D U P C 2
F8' F 0.1364(7) 0.5362(6) 0.04664(19) 0.0755(17) Uani 0.499(3) 1 d D U P C 2
F9' F 0.2042(7) 0.7172(6) 0.03386(14) 0.0738(15) Uani 0.499(3) 1 d D U P C 2
F10' F 0.2777(10) 0.7486(8) 0.0921(2) 0.0473(17) Uani 0.499(3) 1 d D U P C 2
F11' F 0.3713(8) 0.5944(8) 0.0631(3) 0.063(2) Uani 0.499(3) 1 d D U P C 2
F12' F 0.0483(7) 0.6899(7) 0.0791(2) 0.0674(18) Uani 0.499(3) 1 d D U P C 2
P2C P 0.2259(14) 0.6096(13) 0.0676(3) 0.052(2) Uani 0.180(2) 1 d D U P D 3
F7C F 0.3613(14) 0.5589(12) 0.0903(4) 0.064(3) Uani 0.180(2) 1 d D U P D 3
F8C F 0.1893(17) 0.4837(13) 0.0504(5) 0.056(3) Uani 0.180(2) 1 d D U P D 3
F9C F 0.0943(16) 0.6622(16) 0.0441(4) 0.079(3) Uani 0.180(2) 1 d D U P D 3
F10C F 0.251(3) 0.7370(16) 0.0858(7) 0.052(4) Uani 0.180(2) 1 d D U P D 3
F11C F 0.3385(14) 0.6378(13) 0.0358(4) 0.071(3) Uani 0.180(2) 1 d D U P D 3
F12C F 0.1155(16) 0.5762(14) 0.0991(3) 0.058(3) Uani 0.180(2) 1 d D U P D 3
C1S C -0.5076(7) 0.2997(6) 0.01278(15) 0.0635(16) Uani 0.694(5) 1 d D U P E 1
H1S1 H -0.4388 0.2728 -0.0058 0.095 Uiso 0.694(5) 1 calc R U P E 1
H1S2 H -0.4775 0.3783 0.0215 0.095 Uiso 0.694(5) 1 calc R U P E 1
H1S3 H -0.6076 0.3042 0.0023 0.095 Uiso 0.694(5) 1 calc R U P E 1
C2S C -0.5058(7) 0.2146(6) 0.04362(16) 0.0526(15) Uani 0.694(5) 1 d D U P E 1
C3S C -0.5811(6) 0.2520(5) 0.07734(15) 0.0485(13) Uani 0.694(5) 1 d D U P E 1
H3S1 H -0.5850 0.1850 0.0943 0.073 Uiso 0.694(5) 1 calc R U P E 1
H3S2 H -0.6818 0.2781 0.0714 0.073 Uiso 0.694(5) 1 calc R U P E 1
H3S3 H -0.5262 0.3175 0.0886 0.073 Uiso 0.694(5) 1 calc R U P E 1
O1S O -0.4456(7) 0.1211(5) 0.04125(16) 0.110(2) Uani 0.694(5) 1 d D U P E 1
C1S' C -0.4737(15) 0.1642(15) 0.0245(4) 0.059(3) Uani 0.306(5) 1 d D U P E 2
H1S4 H -0.3699 0.1889 0.0249 0.089 Uiso 0.306(5) 1 calc R U P E 2
H1S5 H -0.5217 0.1921 0.0021 0.089 Uiso 0.306(5) 1 calc R U P E 2
H1S6 H -0.4793 0.0775 0.0256 0.089 Uiso 0.306(5) 1 calc R U P E 2
C2S' C -0.5499(16) 0.2157(12) 0.0563(4) 0.046(3) Uani 0.306(5) 1 d D U P E 2
C3S' C -0.6020(15) 0.3385(10) 0.0521(4) 0.057(3) Uani 0.306(5) 1 d D U P E 2
H3S4 H -0.7000 0.3385 0.0404 0.086 Uiso 0.306(5) 1 calc R U P E 2
H3S5 H -0.5327 0.3828 0.0370 0.086 Uiso 0.306(5) 1 calc R U P E 2
H3S6 H -0.6081 0.3759 0.0760 0.086 Uiso 0.306(5) 1 calc R U P E 2
O1S' O -0.5754(10) 0.1557(8) 0.0824(2) 0.054(2) Uani 0.306(5) 1 d D U P E 2

loop_
_atom_site_aniso_label
_atom_site_aniso_U_11
_atom_site_aniso_U_22
_atom_site_aniso_U_33
_atom_site_aniso_U_23
_atom_site_aniso_U_13
_atom_site_aniso_U_12
Ru1 0.02367(10) 0.02112(11) 0.02544(11) 0.00045(7) -0.00281(7) 0.00045(7)
S1 0.0316(3) 0.0319(4) 0.0276(3) 0.0002(3) -0.0028(2) 0.0053(3)
C1 0.0263(13) 0.0318(15) 0.0271(13) 0.0009(11) -0.0025(10) 0.0011(11)
C2 0.0268(13) 0.0404(16) 0.0276(13) -0.0024(12) -0.0031(10) -0.0021(12)
C3 0.0315(14) 0.0349(15) 0.0318(14) -0.0027(12) 0.0002(11) -0.0080(12)
C4 0.0333(14) 0.0273(14) 0.0289(13) 0.0000(11) 0.0018(11) -0.0020(11)
C5 0.0282(13) 0.0265(14) 0.0231(12) 0.0014(10) -0.0002(10) 0.0008(10)
C6 0.0295(13) 0.0255(13) 0.0239(12) 0.0019(10) 0.0014(10) 0.0002(10)
C7 0.0345(14) 0.0255(14) 0.0348(15) 0.0049(11) -0.0007(11) -0.0017(11)
C8 0.0365(15) 0.0324(16) 0.0392(16) 0.0080(13) -0.0057(12) 0.0049(12)
C9 0.0283(13) 0.0362(16) 0.0321(14) 0.0037(12) -0.0051(11) 0.0027(12)
C10 0.0280(13) 0.0298(14) 0.0231(12) -0.0001(11) -0.0014(10) 0.0004(11)
C11 0.0265(13) 0.0307(14) 0.0273(13) -0.0005(11) -0.0001(10) -0.0018(11)
C12 0.0294(14) 0.0360(16) 0.0332(15) -0.0021(12) -0.0032(11) -0.0016(12)
C13 0.0297(14) 0.0426(18) 0.0441(17) -0.0059(14) -0.0018(12) -0.0089(13)
C14 0.0394(16) 0.0288(15) 0.0520(19) -0.0040(14) 0.0000(14) -0.0079(13)
C15 0.0331(14) 0.0272(14) 0.0429(16) -0.0030(12) -0.0028(12) -0.0007(12)
C16 0.0291(13) 0.0255(13) 0.0315(14) -0.0026(11) -0.0004(10) 0.0006(11)
C17 0.0322(14) 0.0241(13) 0.0375(15) -0.0031(12) -0.0012(11) 0.0025(11)
C18 0.0328(14) 0.0240(14) 0.0359(15) 0.0013(11) -0.0058(11) -0.0009(11)
C19 0.0334(14) 0.0232(13) 0.0299(14) 0.0013(11) -0.0028(11) -0.0020(11)
C20 0.0250(12) 0.0232(13) 0.0285(13) -0.0015(10) -0.0039(10) -0.0048(10)
C21 0.0260(12) 0.0221(13) 0.0303(13) -0.0002(10) -0.0023(10) -0.0024(10)
C22 0.0357(14) 0.0252(14) 0.0311(14) 0.0021(11) 0.0016(11) -0.0035(11)
C23 0.0370(15) 0.0321(15) 0.0335(15) -0.0003(12) 0.0042(12) -0.0033(12)
C24 0.0388(15) 0.0317(16) 0.0383(16) -0.0005(12) 0.0086(12) 0.0059(12)
C25 0.0335(14) 0.0284(14) 0.0350(15) 0.0029(12) 0.0027(11) 0.0053(11)
C26 0.0512(19) 0.0302(16) 0.0437(17) 0.0061(14) -0.0005(14) 0.0109(14)
C27 0.0521(19) 0.0388(18) 0.0359(16) 0.0003(13) 0.0137(14) -0.0007(14)
C28 0.055(2) 0.0383(17) 0.0343(16) -0.0065(13) -0.0086(14) 0.0050(15)
C29 0.0380(16) 0.0420(18) 0.0358(16) 0.0091(13) 0.0006(12) 0.0051(13)
C30 0.0460(18) 0.0454(19) 0.0415(17) 0.0046(15) 0.0036(14) 0.0048(15)
N1 0.0253(10) 0.0270(12) 0.0225(10) 0.0002(9) -0.0020(8) -0.0007(9)
N2 0.0229(10) 0.0260(11) 0.0237(10) 0.0001(9) -0.0006(8) 0.0012(9)
N3 0.0287(11) 0.0257(12) 0.0319(12) -0.0014(9) -0.0006(9) -0.0004(9)
N4 0.0252(11) 0.0217(11) 0.0300(11) -0.0012(9) -0.0033(9) -0.0009(8)
N5 0.0254(11) 0.0231(11) 0.0299(12) -0.0006(9) -0.0010(9) -0.0013(9)
O1 0.0478(13) 0.0428(13) 0.0606(15) 0.0005(12) -0.0111(11) 0.0022(11)
P1 0.0413(14) 0.0298(11) 0.0300(6) 0.0016(7) -0.0035(8) 0.0079(9)
F1 0.058(7) 0.050(7) 0.036(6) -0.012(5) -0.014(5) 0.017(6)
F2 0.081(9) 0.032(6) 0.075(7) 0.014(5) -0.001(6) 0.008(5)
F3 0.050(6) 0.065(8) 0.034(5) 0.005(5) -0.009(4) 0.015(6)
F4 0.073(6) 0.037(5) 0.081(6) -0.001(4) 0.000(5) 0.024(4)
F5 0.051(5) 0.047(5) 0.056(5) -0.002(4) 0.007(4) 0.008(4)
F6 0.057(5) 0.082(8) 0.049(4) 0.000(6) 0.016(3) 0.000(6)
P1' 0.0413(14) 0.0298(11) 0.0300(6) 0.0016(7) -0.0035(8) 0.0079(9)
F1' 0.054(4) 0.069(5) 0.040(4) -0.007(3) -0.010(3) 0.006(3)
F2' 0.039(2) 0.035(3) 0.044(3) -0.008(2) -0.0013(17) 0.0109(17)
F3' 0.056(4) 0.062(4) 0.042(3) -0.008(3) -0.013(3) 0.007(3)
F4' 0.099(6) 0.046(3) 0.076(4) -0.012(3) -0.022(4) 0.039(3)
F5' 0.076(5) 0.054(4) 0.060(3) 0.019(3) 0.003(3) -0.023(4)
F6' 0.044(2) 0.064(4) 0.051(2) 0.004(3) 0.0108(16) -0.002(3)
P2 0.032(2) 0.034(2) 0.050(2) -0.0011(19) 0.0041(16) 0.0019(18)
F7 0.061(5) 0.068(5) 0.072(5) 0.011(4) -0.020(4) 0.015(5)
F8 0.052(4) 0.053(4) 0.102(6) -0.012(4) 0.000(4) -0.019(3)
F9 0.081(5) 0.090(5) 0.046(4) -0.005(4) -0.011(4) 0.025(5)
F10 0.063(5) 0.048(4) 0.083(6) 0.000(5) -0.004(5) 0.003(4)
F11 0.054(5) 0.059(6) 0.085(6) -0.009(5) 0.024(4) 0.017(4)
F12 0.031(3) 0.065(5) 0.059(5) -0.003(4) 0.005(3) 0.012(4)
P2' 0.0301(13) 0.060(3) 0.0503(16) -0.0105(18) -0.0029(11) -0.0035(18)
F7' 0.082(5) 0.057(3) 0.077(4) 0.016(3) 0.014(4) -0.001(4)
F8' 0.063(3) 0.078(4) 0.086(4) -0.034(3) 0.012(3) -0.017(3)
F9' 0.084(3) 0.088(4) 0.050(3) 0.004(3) -0.008(2) -0.004(3)
F10' 0.038(3) 0.050(3) 0.053(4) -0.001(3) -0.017(3) -0.003(2)
F11' 0.038(3) 0.064(5) 0.087(4) -0.025(4) 0.010(3) 0.003(3)
F12' 0.041(3) 0.079(4) 0.083(4) -0.019(3) -0.001(3) 0.011(3)
P2C 0.049(4) 0.052(4) 0.056(4) -0.006(3) -0.007(3) 0.000(3)
F7C 0.058(6) 0.059(6) 0.075(6) 0.005(6) -0.007(5) 0.005(5)
F8C 0.055(6) 0.050(6) 0.063(6) -0.018(6) -0.002(6) -0.007(5)
F9C 0.065(6) 0.099(7) 0.073(6) 0.016(6) -0.015(5) 0.018(6)
F10C 0.054(7) 0.048(6) 0.054(7) -0.004(6) 0.002(6) -0.003(6)
F11C 0.063(5) 0.084(6) 0.065(6) 0.002(5) 0.010(5) -0.005(5)
F12C 0.045(5) 0.069(6) 0.060(5) -0.005(5) 0.001(5) -0.001(5)
C1S 0.068(4) 0.069(4) 0.053(3) 0.024(3) -0.008(3) -0.006(3)
C2S 0.044(3) 0.067(3) 0.047(4) 0.018(3) 0.003(3) 0.020(3)
C3S 0.037(3) 0.059(4) 0.049(3) 0.004(3) 0.001(2) 0.000(2)
O1S 0.128(5) 0.119(4) 0.084(4) 0.047(3) 0.042(3) 0.092(4)
C1S' 0.045(6) 0.073(8) 0.060(7) 0.001(6) -0.002(6) 0.010(6)
C2S' 0.043(6) 0.051(5) 0.044(6) 0.009(5) -0.005(5) 0.013(5)
C3S' 0.059(6) 0.051(6) 0.061(6) 0.010(5) -0.010(5) 0.008(5)
O1S' 0.055(4) 0.051(5) 0.056(5) 0.016(4) -0.002(4) 0.009(4)

loop_
_atom_type_symbol
_atom_type_description
_atom_type_scat_dispersion_real
_atom_type_scat_dispersion_imag
_atom_type_scat_source
C C 0.0181 0.0091 'International Tables Vol C Tables 4.2.6.8 and 6.1.1.4'
H H 0.0000 0.0000 'International Tables Vol C Tables 4.2.6.8 and 6.1.1.4'
F F 0.0727 0.0534 'International Tables Vol C Tables 4.2.6.8 and 6.1.1.4'
N N 0.0311 0.0180 'International Tables Vol C Tables 4.2.6.8 and 6.1.1.4'
O O 0.0492 0.0322 'International Tables Vol C Tables 4.2.6.8 and 6.1.1.4'
P P 0.2955 0.4335 'International Tables Vol C Tables 4.2.6.8 and 6.1.1.4'
Ru Ru 0.0552 3.2960 'International Tables Vol C Tables 4.2.6.8 and 6.1.1.4'
S S 0.3331 0.5567 'International Tables Vol C Tables 4.2.6.8 and 6.1.1.4'

loop_
_geom_angle_atom_site_label_1
_geom_angle_atom_site_label_2
_geom_angle_atom_site_label_3
_geom_angle
N2 Ru1 N1 79.46(9)
N2 Ru1 N3 80.00(9)
N1 Ru1 N3 159.46(9)
N2 Ru1 N5 93.98(9)
N1 Ru1 N5 90.94(8)
N3 Ru1 N5 90.27(9)
N2 Ru1 N4 172.26(9)
N1 Ru1 N4 101.36(8)
N3 Ru1 N4 98.96(9)
N5 Ru1 N4 78.33(9)
N2 Ru1 S1 93.92(6)
N1 Ru1 S1 88.00(6)
N3 Ru1 S1 93.61(7)
N5 Ru1 S1 171.70(6)
N4 Ru1 S1 93.81(6)
C28 S1 C29 99.13(15)
C28 S1 Ru1 110.69(12)
C29 S1 Ru1 114.53(11)
N1 C1 C2 122.5(3)
N1 C1 H1 118.7
C2 C1 H1 118.7
C3 C2 C1 119.2(3)
C3 C2 H2 120.4
C1 C2 H2 120.4
C2 C3 C4 118.9(3)
C2 C3 H3 120.5
C4 C3 H3 120.5
C5 C4 C3 119.7(3)
C5 C4 H4 120.1
C3 C4 H4 120.1
N1 C5 C4 121.2(2)
N1 C5 C6 114.8(2)
C4 C5 C6 124.0(2)
N2 C6 C7 119.7(2)
N2 C6 C5 112.7(2)
C7 C6 C5 127.5(3)
C6 C7 C8 118.9(3)
C6 C7 H7 120.6
C8 C7 H7 120.6
C9 C8 C7 120.8(3)
C9 C8 H8 119.6
C7 C8 H8 119.6
C8 C9 C10 118.6(3)
C8 C9 H9 120.7
C10 C9 H9 120.7
N2 C10 C9 119.8(3)
N2 C10 C11 113.2(2)
C9 C10 C11 127.0(2)
N3 C11 C12 121.5(3)
N3 C11 C10 115.0(2)
C12 C11 C10 123.5(3)
C11 C12 C13 119.3(3)
C11 C12 H12 120.4
C13 C12 H12 120.4
C14 C13 C12 119.6(3)
C14 C13 H13 120.2
C12 C13 H13 120.2
C13 C14 C15 119.1(3)
C13 C14 H14 120.5
C15 C14 H14 120.5
N3 C15 C14 122.1(3)
N3 C15 H15 118.9
C14 C15 H15 118.9
N4 C16 C17 123.2(3)
N4 C16 H16 118.4
C17 C16 H16 118.4
C16 C17 C18 120.0(3)
C16 C17 H17 120.0
C18 C17 H17 120.0
C19 C18 C17 117.2(3)
C19 C18 C26 120.2(3)
C17 C18 C26 122.6(3)
C20 C19 C18 120.6(3)
C20 C19 H19 119.7
C18 C19 H19 119.7
N4 C20 C19 121.8(2)
N4 C20 C21 115.3(2)
C19 C20 C21 122.9(2)
N5 C21 C22 121.5(2)
N5 C21 C20 115.3(2)
C22 C21 C20 123.2(2)
C23 C22 C21 120.6(3)
C23 C22 H22 119.7
C21 C22 H22 119.7
C22 C23 C24 117.1(3)
C22 C23 C27 121.5(3)
C24 C23 C27 121.4(3)
C25 C24 C23 120.2(3)
C25 C24 H24 119.9
C23 C24 H24 119.9
N5 C25 C24 122.4(3)
N5 C25 H25 118.8
C24 C25 H25 118.8
C18 C26 H26A 109.5
C18 C26 H26B 109.5
H26A C26 H26B 109.5
C18 C26 H26C 109.5
H26A C26 H26C 109.5
H26B C26 H26C 109.5
C23 C27 H27A 109.5
C23 C27 H27B 109.5
H27A C27 H27B 109.5
C23 C27 H27C 109.5
H27A C27 H27C 109.5
H27B C27 H27C 109.5
S1 C28 H28A 109.5
S1 C28 H28B 109.5
H28A C28 H28B 109.5
S1 C28 H28C 109.5
H28A C28 H28C 109.5
H28B C28 H28C 109.5
C30 C29 S1 111.4(2)
C30 C29 H29A 109.3
S1 C29 H29A 109.3
C30 C29 H29B 109.3
S1 C29 H29B 109.3
H29A C29 H29B 108.0
O1 C30 C29 110.1(3)
O1 C30 H30A 109.6
C29 C30 H30A 109.6
O1 C30 H30B 109.6
C29 C30 H30B 109.6
H30A C30 H30B 108.2
C1 N1 C5 118.4(2)
C1 N1 Ru1 127.98(19)
C5 N1 Ru1 113.67(17)
C6 N2 C10 122.2(2)
C6 N2 Ru1 119.26(17)
C10 N2 Ru1 118.56(18)
C15 N3 C11 118.4(2)
C15 N3 Ru1 128.4(2)
C11 N3 Ru1 113.15(18)
C16 N4 C20 117.1(2)
C16 N4 Ru1 127.99(19)
C20 N4 Ru1 114.84(17)
C25 N5 C21 118.1(2)
C25 N5 Ru1 125.73(19)
C21 N5 Ru1 116.19(18)
C30 O1 H1A 109.5
F6 P1 F4 91.3(8)
F6 P1 F3 90.3(11)
F4 P1 F3 88.9(11)
F6 P1 F1 91.0(12)
F4 P1 F1 89.6(11)
F3 P1 F1 178.1(14)
F6 P1 F2 91.1(10)
F4 P1 F2 177.6(12)
F3 P1 F2 91.5(11)
F1 P1 F2 89.9(11)
F6 P1 F5 179.4(12)
F4 P1 F5 89.3(9)
F3 P1 F5 89.7(11)
F1 P1 F5 89.1(12)
F2 P1 F5 88.3(11)
F4' P1' F6' 90.2(4)
F4' P1' F1' 89.4(6)
F6' P1' F1' 90.4(6)
F4' P1' F3' 91.5(6)
F6' P1' F3' 88.7(6)
F1' P1' F3' 178.8(7)
F4' P1' F5' 92.1(5)
F6' P1' F5' 177.5(6)
F1' P1' F5' 90.6(6)
F3' P1' F5' 90.2(6)
F4' P1' F2' 178.7(6)
F6' P1' F2' 89.7(5)
F1' P1' F2' 89.3(6)
F3' P1' F2' 89.8(6)
F5' P1' F2' 88.0(5)
F9 P2 F8 92.2(7)
F9 P2 F12 91.4(7)
F8 P2 F12 89.8(7)
F9 P2 F11 88.2(8)
F8 P2 F11 86.2(7)
F12 P2 F11 175.9(8)
F9 P2 F7 177.4(9)
F8 P2 F7 89.5(7)
F12 P2 F7 90.6(6)
F11 P2 F7 89.9(8)
F9 P2 F10 88.8(7)
F8 P2 F10 177.1(9)
F12 P2 F10 92.9(8)
F11 P2 F10 91.1(8)
F7 P2 F10 89.4(8)
F11' P2' F8' 93.1(5)
F11' P2' F10' 88.3(5)
F8' P2' F10' 175.6(6)
F11' P2' F12' 176.5(5)
F8' P2' F12' 90.4(4)
F10' P2' F12' 88.2(5)
F11' P2' F7' 90.0(5)
F8' P2' F7' 94.3(5)
F10' P2' F7' 89.9(5)
F12' P2' F7' 90.2(5)
F11' P2' F9' 92.4(5)
F8' P2' F9' 86.2(5)
F10' P2' F9' 89.6(5)
F12' P2' F9' 87.4(4)
F7' P2' F9' 177.6(5)
F9C P2C F7C 178.1(13)
F9C P2C F12C 90.7(10)
F7C P2C F12C 91.2(10)
F9C P2C F8C 88.0(10)
F7C P2C F8C 92.5(10)
F12C P2C F8C 87.1(10)
F9C P2C F11C 90.3(10)
F7C P2C F11C 87.8(10)
F12C P2C F11C 177.7(12)
F8C P2C F11C 90.9(10)
F9C P2C F10C 89.6(12)
F7C P2C F10C 90.1(11)
F12C P2C F10C 89.7(11)
F8C P2C F10C 176.0(13)
F11C P2C F10C 92.3(12)
C2S C1S H1S1 109.5
C2S C1S H1S2 109.5
H1S1 C1S H1S2 109.5
C2S C1S H1S3 109.5
H1S1 C1S H1S3 109.5
H1S2 C1S H1S3 109.5
O1S C2S C3S 121.9(6)
O1S C2S C1S 121.1(6)
C3S C2S C1S 117.0(6)
C2S C3S H3S1 109.5
C2S C3S H3S2 109.5
H3S1 C3S H3S2 109.5
C2S C3S H3S3 109.5
H3S1 C3S H3S3 109.5
H3S2 C3S H3S3 109.5
C2S' C1S' H1S4 109.5
C2S' C1S' H1S5 109.5
H1S4 C1S' H1S5 109.5
C2S' C1S' H1S6 109.5
H1S4 C1S' H1S6 109.5
H1S5 C1S' H1S6 109.5
O1S' C2S' C3S' 123.4(14)
O1S' C2S' C1S' 120.5(13)
C3S' C2S' C1S' 115.9(12)
C2S' C3S' H3S4 109.5
C2S' C3S' H3S5 109.5
H3S4 C3S' H3S5 109.5
C2S' C3S' H3S6 109.5
H3S4 C3S' H3S6 109.5
H3S5 C3S' H3S6 109.5

loop_
_geom_bond_atom_site_label_1
_geom_bond_atom_site_label_2
_geom_bond_distance
Ru1 N2 1.963(2)
Ru1 N1 2.069(2)
Ru1 N3 2.070(2)
Ru1 N5 2.070(2)
Ru1 N4 2.099(2)
Ru1 S1 2.3757(7)
S1 C28 1.811(3)
S1 C29 1.837(3)
C1 N1 1.347(3)
C1 C2 1.384(4)
C1 H1 0.9500
C2 C3 1.382(4)
C2 H2 0.9500
C3 C4 1.388(4)
C3 H3 0.9500
C4 C5 1.384(4)
C4 H4 0.9500
C5 N1 1.371(3)
C5 C6 1.481(4)
C6 N2 1.352(3)
C6 C7 1.384(4)
C7 C8 1.387(4)
C7 H7 0.9500
C8 C9 1.383(4)
C8 H8 0.9500
C9 C10 1.389(4)
C9 H9 0.9500
C10 N2 1.354(3)
C10 C11 1.478(4)
C11 N3 1.373(4)
C11 C12 1.378(4)
C12 C13 1.381(4)
C12 H12 0.9500
C13 C14 1.379(5)
C13 H13 0.9500
C14 C15 1.384(4)
C14 H14 0.9500
C15 N3 1.345(4)
C15 H15 0.9500
C16 N4 1.349(3)
C16 C17 1.373(4)
C16 H16 0.9500
C17 C18 1.389(4)
C17 H17 0.9500
C18 C19 1.385(4)
C18 C26 1.500(4)
C19 C20 1.382(4)
C19 H19 0.9500
C20 N4 1.365(3)
C20 C21 1.470(4)
C21 N5 1.356(3)
C21 C22 1.389(4)
C22 C23 1.387(4)
C22 H22 0.9500
C23 C24 1.393(4)
C23 C27 1.499(4)
C24 C25 1.380(4)
C24 H24 0.9500
C25 N5 1.352(3)
C25 H25 0.9500
C26 H26A 0.9800
C26 H26B 0.9800
C26 H26C 0.9800
C27 H27A 0.9800
C27 H27B 0.9800
C27 H27C 0.9800
C28 H28A 0.9800
C28 H28B 0.9800
C28 H28C 0.9800
C29 C30 1.510(4)
C29 H29A 0.9900
C29 H29B 0.9900
C30 O1 1.433(4)
C30 H30A 0.9900
C30 H30B 0.9900
O1 H1A 0.8400
P1 F6 1.558(12)
P1 F4 1.588(12)
P1 F3 1.593(12)
P1 F1 1.593(12)
P1 F2 1.600(12)
P1 F5 1.606(12)
P1' F4' 1.577(6)
P1' F6' 1.588(6)
P1' F1' 1.590(7)
P1' F3' 1.591(7)
P1' F5' 1.604(6)
P1' F2' 1.605(6)
P2 F9 1.558(10)
P2 F8 1.575(9)
P2 F12 1.588(10)
P2 F11 1.592(11)
P2 F7 1.593(10)
P2 F10 1.600(11)
P2' F11' 1.581(7)
P2' F8' 1.584(7)
P2' F10' 1.599(7)
P2' F12' 1.599(7)
P2' F7' 1.599(7)
P2' F9' 1.614(7)
P2C F9C 1.580(13)
P2C F7C 1.580(13)
P2C F12C 1.586(13)
P2C F8C 1.590(13)
P2C F11C 1.597(13)
P2C F10C 1.599(13)
C1S C2S 1.488(6)
C1S H1S1 0.9800
C1S H1S2 0.9800
C1S H1S3 0.9800
C2S O1S 1.191(8)
C2S C3S 1.486(6)
C3S H3S1 0.9800
C3S H3S2 0.9800
C3S H3S3 0.9800
C1S' C2S' 1.485(15)
C1S' H1S4 0.9800
C1S' H1S5 0.9800
C1S' H1S6 0.9800
C2S' O1S' 1.201(13)
C2S' C3S' 1.471(14)
C3S' H3S4 0.9800
C3S' H3S5 0.9800
C3S' H3S6 0.9800

loop_
_geom_torsion_atom_site_label_1
_geom_torsion_atom_site_label_2
_geom_torsion_atom_site_label_3
_geom_torsion_atom_site_label_4
_geom_torsion
N1 C1 C2 C3 -0.7(4)
C1 C2 C3 C4 0.3(4)
C2 C3 C4 C5 1.0(4)
C3 C4 C5 N1 -1.9(4)
C3 C4 C5 C6 176.3(2)
N1 C5 C6 N2 -1.7(3)
C4 C5 C6 N2 180.0(2)
N1 C5 C6 C7 177.8(3)
C4 C5 C6 C7 -0.6(4)
N2 C6 C7 C8 -0.5(4)
C5 C6 C7 C8 -179.9(3)
C6 C7 C8 C9 -0.3(4)
C7 C8 C9 C10 -0.1(5)
C8 C9 C10 N2 1.2(4)
C8 C9 C10 C11 -178.9(3)
N2 C10 C11 N3 -0.4(3)
C9 C10 C11 N3 179.8(3)
N2 C10 C11 C12 178.8(3)
C9 C10 C11 C12 -1.1(5)
N3 C11 C12 C13 1.1(4)
C10 C11 C12 C13 -177.9(3)
C11 C12 C13 C14 -1.8(5)
C12 C13 C14 C15 0.6(5)
C13 C14 C15 N3 1.4(5)
N4 C16 C17 C18 -0.6(4)
C16 C17 C18 C19 1.4(4)
C16 C17 C18 C26 -177.4(3)
C17 C18 C19 C20 -1.0(4)
C26 C18 C19 C20 177.8(3)
C18 C19 C20 N4 -0.3(4)
C18 C19 C20 C21 -179.3(2)
N4 C20 C21 N5 -0.8(3)
C19 C20 C21 N5 178.3(2)
N4 C20 C21 C22 178.4(2)
C19 C20 C21 C22 -2.5(4)
N5 C21 C22 C23 -0.4(4)
C20 C21 C22 C23 -179.5(3)
C21 C22 C23 C24 1.2(4)
C21 C22 C23 C27 -179.4(3)
C22 C23 C24 C25 -0.9(4)
C27 C23 C24 C25 179.6(3)
C23 C24 C25 N5 -0.2(5)
C28 S1 C29 C30 121.3(3)
Ru1 S1 C29 C30 -120.9(2)
S1 C29 C30 O1 63.7(3)
C2 C1 N1 C5 -0.2(4)
C2 C1 N1 Ru1 179.72(19)
C4 C5 N1 C1 1.5(4)
C6 C5 N1 C1 -176.9(2)
C4 C5 N1 Ru1 -178.4(2)
C6 C5 N1 Ru1 3.2(3)
C7 C6 N2 C10 1.7(4)
C5 C6 N2 C10 -178.8(2)
C7 C6 N2 Ru1 179.7(2)
C5 C6 N2 Ru1 -0.8(3)
C9 C10 N2 C6 -2.1(4)
C11 C10 N2 C6 178.0(2)
C9 C10 N2 Ru1 179.9(2)
C11 C10 N2 Ru1 0.0(3)
C14 C15 N3 C11 -2.0(4)
C14 C15 N3 Ru1 177.2(2)
C12 C11 N3 C15 0.7(4)
C10 C11 N3 C15 179.9(2)
C12 C11 N3 Ru1 -178.6(2)
C10 C11 N3 Ru1 0.5(3)
C17 C16 N4 C20 -0.7(4)
C17 C16 N4 Ru1 176.9(2)
C19 C20 N4 C16 1.1(4)
C21 C20 N4 C16 -179.8(2)
C19 C20 N4 Ru1 -176.8(2)
C21 C20 N4 Ru1 2.3(3)
C24 C25 N5 C21 0.9(4)
C24 C25 N5 Ru1 -179.4(2)
C22 C21 N5 C25 -0.7(4)
C20 C21 N5 C25 178.5(2)
C22 C21 N5 Ru1 179.7(2)
C20 C21 N5 Ru1 -1.1(3)
